data_2006110
loop_
_publ_author_name
'Sugaya, Nobutaka'
'Fujii, Isao'
'Hirayama, Noriaki'
'Arai, Hitoshi'
'Kasai, Masaji'

_publ_contact_author
;
    Prof.Noriaki Hirayama
    Department of Biological Science and Technology
    Tokai University
    317 Nishino, Numazu
    Shizuoka 410-03
    Japan
;
_publ_section_title
;
 Structural Studies of Mitomycins. IX.
 6-Demethyl-6-(phenylthiomethyl)mitomycin C
;
_journal_issue 5
_journal_name_full 'Acta Crystallographica Section C'
_journal_page_first 610
_journal_page_last 612
_journal_paper_doi 10.1107/S0108270196015612
_journal_volume 53
_journal_year 1997
_chemical_formula_sum 'C21 H22 N4 O5 S'
_chemical_formula_weight 442.5
_chemical_name_systematic
;
[1aS]-6-amino-8{[(aminocarbonyl)oxy]methyl}-1,1a,2,8,8a,8b-
hexahydro-8a-methoxy-5-phenylthiomethylazirino[2',3':3,4]-
pyrrolo[1,2-a]indole-4,7-dione
;
_space_group_IT_number 19
_symmetry_cell_setting orthorhombic
_symmetry_space_group_name_Hall 'P 2ac 2ab'
_symmetry_space_group_name_H-M 'P 21 21 21'
_audit_creation_method 'from TEXRAY.INF file'
_cell_angle_alpha 90
_cell_angle_beta 90
_cell_angle_gamma 90
_cell_formula_units_Z 4
_cell_length_a 14.4649(9)
_cell_length_b 18.015(2)
_cell_length_c 8.0881(8)
_cell_measurement_reflns_used 25
_cell_measurement_temperature 20.0
_cell_measurement_theta_max 37.00
_cell_measurement_theta_min 30.00
_cell_volume 2107.6(3)
_computing_cell_refinement 'CAD-4 Software'
_computing_data_collection 'CAD-4 Software (Enraf-Nonius, 1989)'
_computing_data_reduction 'PROCESS TEXSAN (Molecular Structure Corporation, 1992)'
_computing_molecular_graphics 'ORTEPII (Johnson, 1976)'
_computing_publication_material 'FINISH TEXSAN'
_computing_structure_refinement 'LS TEXSAN'
_computing_structure_solution 'SAPI91 (Fan, 1991)'
_diffrn_ambient_temperature 293
_diffrn_measurement_device CAD4
_diffrn_measurement_method '\w/2\q scans'
_diffrn_radiation_monochromator graphite
_diffrn_radiation_source 'X-ray tube'
_diffrn_radiation_type CuK\a
_diffrn_radiation_wavelength 1.5418
_diffrn_reflns_av_R_equivalents 0.00
_diffrn_reflns_limit_h_max 18
_diffrn_reflns_limit_h_min 0
_diffrn_reflns_limit_k_max 22
_diffrn_reflns_limit_k_min 0
_diffrn_reflns_limit_l_max 10
_diffrn_reflns_limit_l_min -10
_diffrn_reflns_number 2468
_diffrn_reflns_theta_max 74
_diffrn_reflns_theta_min 3
_diffrn_standards_decay_% 0.85
_diffrn_standards_interval_count 400
_diffrn_standards_number 3
_exptl_absorpt_coefficient_mu 1.725
_exptl_crystal_colour black
_exptl_crystal_density_diffrn 1.394
_exptl_crystal_density_method 'not measured'
_exptl_crystal_description rod
_exptl_crystal_F_000 928.00
_exptl_crystal_size_max 0.70
_exptl_crystal_size_mid 0.20
_exptl_crystal_size_min 0.10
_refine_diff_density_max 0.32
_refine_diff_density_min -0.27
_refine_ls_extinction_coef '2.77(5) x 10 ^-6^'
_refine_ls_extinction_method Zachariasen_type_2_Gaussian_isotropic
_refine_ls_goodness_of_fit_obs 2.38
_refine_ls_hydrogen_treatment noref
_refine_ls_matrix_type full
_refine_ls_number_parameters 288
_refine_ls_number_reflns 2118
_refine_ls_number_restraints 0
_refine_ls_R_factor_obs .052
_refine_ls_shift/esd_max 0.10
_refine_ls_structure_factor_coef F
_refine_ls_weighting_details 'w = 1/[\s^2^(F)]'
_refine_ls_weighting_scheme calc
_refine_ls_wR_factor_obs .080
_reflns_number_observed 2118
_reflns_number_total 2468
_reflns_observed_criterion >3.0\s(I)
_cod_data_source_file fr1007.cif
_cod_data_source_block 6
_cod_depositor_comments
;
 Marking attached hydrogen atoms.

 Antanas Vaitkus,
 2017-03-26

 Marking atoms 'C9b1' and 'C9b2' as belonging to disorder sites 1 and 2
 respectively.

 Antanas Vaitkus,
 2017-03-26

The following automatic conversions were performed:

'_atom_site_thermal_displace_type' tag value 'Uij' was replaced with
'Uani' value 51 time.

Automatic conversion script
Id: cif_fix_values 1646 2011-03-28 12:23:43Z adriana 

The following automatic conversions were performed:

'_refine_ls_weighting_scheme' value 'calc w = 1/[\s^2^(F)]' was
changed to 'calc'. New tag '_refine_ls_weighting_details' was
created. The value of the new tag was set to 'w = 1/[\s^2^(F)]'.

Automatic conversion script
Id: cif_fix_values 3143 2015-03-26 13:38:13Z robertas 
;
_cod_original_sg_symbol_H-M 'P 21 21 21 '
_cod_original_formula_sum 'C21 H22 N4 O5 S1'
_cod_database_code 2006110

loop_
_symmetry_equiv_pos_as_xyz
'   +x,   +y,   +z'
'1/2-x,   -y,1/2+z'
'1/2+x,1/2-y,   -z'
'   -x,1/2+y,1/2-z'

loop_
_atom_site_aniso_label
_atom_site_aniso_U_11
_atom_site_aniso_U_22
_atom_site_aniso_U_33
_atom_site_aniso_U_12
_atom_site_aniso_U_13
_atom_site_aniso_U_23
S6a .0581(4) .1332(8) .0716(5) .0385(5) -.0014(4) .0114(6)
O5 .0350(10) .099(2) .112(2) -.0010(10) -.0010(10) -.025(2)
O8 .0510(10) .0590(10) .114(2) -.0080(10) .0030(10) -.007(2)
O9a .0490(10) .146(2) .079(2) .012(2) .0000(10) -.055(2)
O10 .0410(9) .0760(10) .0570(10) .0188(10) -.0142(10) -.0150(10)
O10a .0660(10) .0660(10) .0610(10) .0080(10) -.0170(10) -.0090(10)
N1a .114(3) .095(2) .062(2) -.006(2) .019(2) .017(2)
N4 .0330(10) .0570(10) .073(2) -.0010(10) -.0020(10) -.0050(10)
N7 .068(2) .061(2) .102(2) .0170(10) .007(2) -.002(2)
N10 .063(2) .099(2) .072(2) .037(2) -.020(2) -.017(2)
C1 .079(2) .052(2) .082(2) .012(2) -.001(2) .007(2)
C2 .108(3) .053(2) .117(3) -.009(2) .044(3) .008(2)
C3 .056(2) .066(2) .109(3) -.012(2) .018(2) -.005(2)
C4a .0330(10) .061(2) .054(2) .0050(10) -.0010(10) -.0010(10)
C5 .0330(10) .078(2) .063(2) .0040(10) -.0080(10) -.004(2)
C6 .0430(10) .074(2) .063(2) .0200(10) -.0080(10) -.002(2)
C6a .048(2) .095(2) .074(2) .030(2) -.009(2) -.008(2)
C7 .052(2) .058(2) .065(2) .0160(10) .0020(10) .001(2)
C8a .0330(10) .0560(10) .060(2) .0050(10) -.0050(10) .0030(10)
C8 .0480(10) .053(2) .069(2) .0080(10) -.001(2) .006(2)
C9a .0340(10) .056(2) .0500(10) .0070(10) .0020(10) -.0040(10)
C9b1 .065(3) .226(10) .055(3) .003(5) -.009(3) -.032(7)
C9b2 .067(7) .104(7) .170(10) -.029(7) .024(8) -.102(8)
C9 .0320(10) .0530(10) .056(2) .0060(10) -.0010(10) -.0010(10)
C10a .0390(10) .055(2) .0550(10) .0030(10) -.0130(10) -.0050(10)
C10 .0430(10) .072(2) .070(2) .0190(10) -.0160(10) -.019(2)
C11 .057(2) .091(2) .059(2) .032(2) -.012(2) -.005(2)
C12 .076(2) .124(4) .110(3) .044(2) -.019(3) -.043(3)
C13 .105(3) .177(5) .091(3) .083(3) .007(3) -.023(4)
C14 .070(3) .177(6) .101(3) .039(3) .005(3) .008(4)
C15 .087(3) .133(5) .144(5) -.006(3) -.027(4) .022(4)
C16 .083(3) .100(3) .096(3) .019(2) .003(3) -.012(3)

loop_
_atom_site_label
_atom_site_fract_x
_atom_site_fract_y
_atom_site_fract_z
_atom_site_U_iso_or_equiv
_atom_site_thermal_displace_type
_atom_site_occupancy
_atom_site_disorder_group
_atom_site_attached_hydrogens
S6a .10701(7) .76328(8) .10280(10) .0876(3) Uani 1.0 . 0
O5 .19460(10) .5958(2) .2149(4) .0819(8) Uani 1.0 . 0
O8 .5000(2) .75810(10) .2992(4) .0746(8) Uani 1.0 . 0
O9a .5176(2) .4808(2) .0447(4) .0910(9) Uani 1.0 . 0
O10 .65750(10) .54810(10) .3316(3) .0582(6) Uani 1.0 . 0
O10a .6948(2) .56510(10) .5982(3) .0644(6) Uani 1.0 . 0
N1a .4148(3) .4832(2) .4530(4) .0900(10) Uani 1.0 . 0
N4 .3756(2) .5317(2) .1565(4) .0544(7) Uani 1.0 . 0
N7 .3408(2) .8252(2) .3260(5) .0771(10) Uani 1.0 . 0
N10 .7768(2) .4881(2) .4316(4) .0778(10) Uani 1.0 . 0
C1 .4769(3) .4605(2) .3199(5) .0710(10) Uani 1.0 . 0
C2 .3816(3) .4297(2) .3311(7) .0930(10) Uani 1.0 . 0
C3 .3207(2) .4654(2) .2053(6) .0770(10) Uani 1.0 . 0
C4a .3578(2) .6027(2) .2026(4) .0493(7) Uani 1.0 . 0
C5 .2631(2) .6350(2) .2277(4) .0581(8) Uani 1.0 . 0
C6 .2575(2) .7116(2) .2717(4) .0599(9) Uani 1.0 . 0
C6a .1632(2) .7424(2) .3009(5) .0720(10) Uani 1.0 . 0
C7 .3359(2) .7532(2) .2892(4) .0583(8) Uani 1.0 . 0
C8a .4353(2) .6430(2) .2278(4) .0496(7) Uani 1.0 . 0
C8 .4322(2) .7194(2) .2704(5) .0568(8) Uani 1.0 . 0
C9a .4763(2) .5166(2) .1820(4) .0469(7) Uani 1.0 . 0
C9b1 .4940(5) .4900(6) -.1068(8) .115(3) Uani .7 1 3
C9b2 .4750(10) .4329(9) -.063(2) .113(4) Uani .3 2 3
C9 .5192(2) .5941(2) .2108(4) .0471(7) Uani 1.0 . 0
C10a .7097(2) .5358(2) .4634(4) .0496(7) Uani 1.0 . 0
C10 .5804(2) .5985(2) .3599(5) .0614(8) Uani 1.0 . 0
C11 -.0116(2) .7649(2) .1651(5) .0690(10) Uani 1.0 . 0
C12 -.0456(3) .8229(3) .2546(7) .103(2) Uani 1.0 . 0
C13 -.1377(4) .8234(4) .3030(7) .124(2) Uani 1.0 . 0
C14 -.1975(3) .7699(4) .2531(7) .116(2) Uani 1.0 . 0
C15 -.1670(4) .7150(4) .1634(9) .122(2) Uani 1.0 . 0
C16 -.0707(3) .7101(3) .1181(7) .0930(10) Uani 1.0 . 0
H1 .4259 .4670 .5638 .1054 Uani 1.0 . 0
H2 .2862 .8532 .3430 .0928 Uani 1.0 . 0
H3 .3998 .8484 .3408 .1054 Uani 1.0 . 0
H4 .8181 .4739 .5165 .0970 Uani 1.0 . 0
H5 .7833 .4684 .3232 .0970 Uani 1.0 . 0
H6 -.0062 .8630 .2860 .1238 Uani 1.0 . 0
H7 -.1584 .8626 .3744 .1470 Uani 1.0 . 0
H8 -.2082 .6778 .1307 .1453 Uani 1.0 . 0
H9 -.0484 .6684 .0562 .1470 Uani 1.0 . 0
H10 -.2598 .7744 .2822 .1105 Uani 1.0 . 0
H11 .1675 .7864 .3638 .0850 Uani 1.0 . 0
H12 .1271 .7067 .3585 .0850 Uani 1.0 . 0
H13 .5474 .5837 .4553 .0743 Uani 1.0 . 0
H14 .6031 .6475 .3735 .1105 Uani 1.0 . 0
H15 .2629 .4798 .2538 .0935 Uani 1.0 . 0
H16 .3093 .4335 .1149 .1105 Uani 1.0 . 0
H17 .5289 .4305 .3415 .0849 Uani 1.0 . 0
H18 .3729 .3796 .3604 .0850 Uani 1.0 . 0
H19 .5531 .6089 .1150 .1105 Uani 1.0 . 0

loop_
_atom_type_symbol
_atom_type_scat_dispersion_real
_atom_type_scat_dispersion_imag
_atom_type_scat_source
C 0.018 0.009 IntTabIV
H 0.000 0.000 IntTabIV
N 0.031 0.018 IntTabIV
S 0.333 0.557 IntTabIV
O 0.049 0.032 IntTabIV

loop_
_geom_angle_atom_site_label_1
_geom_angle_atom_site_label_2
_geom_angle_atom_site_label_3
_geom_angle
_geom_angle_publ_flag
C6a S6a C11 100.5(2) yes
C9a O9a C9b1 125.3(4) no
C9a O9a C9b2 126.5(7) no
C10a O10 C10 114.5(2) no
C1 N1a C2 61.3(3) no
C3 N4 C4a 125.7(3) yes
C3 N4 C9a 109.7(3) yes
C4a N4 C9a 108.5(2) yes
N1a C1 C2 59.3(3) no
N1a C1 C9a 110.7(3) yes
C2 C1 C9a 106.8(3) yes
N1a C2 C1 59.4(3) no
N1a C2 C3 111.7(4) yes
C1 C2 C3 110.2(3) yes
N4 C3 C2 102.2(3) yes
N4 C4a C5 125.1(3) yes
N4 C4a C8a 113.0(2) yes
C5 C4a C8a 121.9(3) yes
O5 C5 C4a 120.3(3) yes
O5 C5 C6 122.2(3) yes
C4a C5 C6 117.4(3) yes
C5 C6 C6a 116.8(3) yes
C5 C6 C7 120.5(3) yes
C6a C6 C7 122.6(3) yes
S6a C6a C6 110.1(3) yes
N7 C7 C6 126.9(3) yes
N7 C7 C8 111.2(3) yes
C6 C7 C8 121.8(3) yes
C4a C8a C8 122.1(3) yes
C4a C8a C9 109.9(3) yes
C8 C8a C9 127.9(3) yes
O8 C8 C7 118.9(3) yes
O8 C8 C8a 125.0(3) yes
C7 C8 C8a 116.1(3) yes
O9a C9a N4 112.7(3) yes
O9a C9a C1 105.9(3) yes
O9a C9a C9 111.1(3) yes
N4 C9a C1 103.3(3) yes
N4 C9a C9 104.3(2) yes
C1 C9a C9 119.4(3) yes
C8a C9 C9a 102.7(2) yes
C8a C9 C10 111.8(3) yes
C9a C9 C10 114.0(3) yes
O10 C10a O10a 122.8(3) no
O10 C10a N10 111.8(3) no
O10a C10a N10 125.5(3) no
O10 C10 C9 107.0(2) yes
S6a C11 C12 120.6(4) no
S6a C11 C16 120.8(3) no
C12 C11 C16 118.6(4) no
C11 C12 C13 120.1(5) no
C12 C13 C14 121.5(5) no
C13 C14 C15 119.3(5) no
C14 C15 C16 120.9(6) no
C11 C16 C15 119.4(5) no

loop_
_geom_bond_atom_site_label_1
_geom_bond_atom_site_label_2
_geom_bond_site_symmetry_1
_geom_bond_site_symmetry_2
_geom_bond_distance
_geom_bond_publ_flag
S6a C6a . . 1.836(4) yes
S6a C11 . . 1.788(4) yes
O5 C5 . . 1.221(4) yes
O8 C8 . . 1.226(4) yes
O9a C9a . . 1.416(4) yes
O9a C9b1 . . 1.283(7) no
O9a C9b2 . . 1.370(10) no
O10 C10a . . 1.325(4) no
O10 C10 . . 1.457(4) no
O10a C10a . . 1.230(4) no
N1a C1 . . 1.461(5) yes
N1a C2 . . 1.461(6) yes
N4 C3 . . 1.487(5) yes
N4 C4a . . 1.357(4) yes
N4 C9a . . 1.497(3) yes
N7 C7 . . 1.333(5) yes
N10 C10a . . 1.322(4) no
C1 C2 . . 1.489(6) yes
C1 C9a . . 1.505(5) yes
C2 C3 . . 1.491(7) yes
C4a C5 . . 1.502(4) yes
C4a C8a . . 1.350(4) yes
C5 C6 . . 1.428(5) yes
C6 C6a . . 1.491(4) yes
C6 C7 . . 1.366(5) yes
C7 C8 . . 1.529(4) yes
C8a C8 . . 1.419(5) yes
C8a C9 . . 1.506(4) yes
C9a C9 . . 1.545(4) yes
C9 C10 . . 1.498(4) yes
C11 C12 . . 1.363(6) no
C11 C16 . . 1.360(7) no
C12 C13 . . 1.389(7) no
C13 C14 . . 1.356(9) no
C14 C15 . . 1.304(9) no
C15 C16 . . 1.444(7) no

loop_
_geom_torsion_atom_site_label_1
_geom_torsion_atom_site_label_2
_geom_torsion_atom_site_label_3
_geom_torsion_atom_site_label_4
_geom_torsion
_geom_torsion_publ_flag
S6a C6a C6 C5 -79.7(4) yes
O10 C10 C9 C8a 178.8(3) yes
O10a C10a O10 C10 -0.7(5) yes
C9 C10 O10 C10a -168.9(3) yes
C6 C6a S6a C11 159.6(3) yes
C6a S6a C11 C12 73.6(4) yes
